data_2221370
loop_
_publ_author_name
'Souissi, Sofiane'
'Smirani, Wajda'
'Rzaigui, Mohamed'

_publ_section_title
;
 Bis(2,5-dimethylanilinium) tetrachloridozincate(II)
;
_journal_coeditor_code HB2930
_journal_issue 4
_journal_name_full 'Acta Crystallographica Section E'
_journal_page_first m442
_journal_paper_doi 10.1107/S1600536809009982
_journal_volume 65
_journal_year 2009
_chemical_formula_iupac '(C8 H12 N)2 [Zn Cl4]'
_chemical_formula_moiety '2(C8 H12 N +), Cl4 Zn 2-'
_chemical_formula_sum 'C16 H24 Cl4 N2 Zn'
_chemical_formula_weight 451.58
_chemical_name_systematic
;
Bis(2,5-dimethylanilinium) tetrachloridozincate(II)
;
_space_group_IT_number 14
_symmetry_cell_setting monoclinic
_symmetry_space_group_name_Hall '-P 2yn'
_symmetry_space_group_name_H-M 'P 1 21/n 1'
_atom_sites_solution_hydrogens geom
_atom_sites_solution_primary direct
_atom_sites_solution_secondary difmap
_audit_creation_method SHELXL-97
_cell_angle_alpha 90.00
_cell_angle_beta 96.16(2)
_cell_angle_gamma 90.00
_cell_formula_units_Z 4
_cell_length_a 7.425(2)
_cell_length_b 12.884(2)
_cell_length_c 22.809(2)
_cell_measurement_reflns_used 25
_cell_measurement_temperature 293(2)
_cell_measurement_theta_max 11.04
_cell_measurement_theta_min 9.89
_cell_volume 2169.4(7)
_computing_cell_refinement 'CAD-4 EXPRESS (Enraf--Nonius, 1994)'
_computing_data_collection 'CAD-4 EXPRESS (Enraf--Nonius, 1994)'
_computing_data_reduction 'XCAD4 (Harms & Wocadlo, 1995)'
_computing_molecular_graphics 'ORTEP-3 for Windows (Farrugia, 1997)'
_computing_publication_material 'WinGX (Farrugia, 1999)'
_computing_structure_refinement 'SHELXL97 (Sheldrick, 2008)'
_computing_structure_solution 'SHELXS97 (Sheldrick, 2008)'
_diffrn_ambient_temperature 293(2)
_diffrn_measured_fraction_theta_full 1.0
_diffrn_measured_fraction_theta_max 0.979
_diffrn_measurement_device '\k-geometry diffractometer'
_diffrn_measurement_device_type 'Enraf--Nonius Turbo CAD-4'
_diffrn_measurement_method 'Nonprofiled \w'
_diffrn_radiation_type MoK\a
_diffrn_radiation_wavelength 0.71073
_diffrn_reflns_av_R_equivalents 0.0327
_diffrn_reflns_av_sigmaI/netI 0.0670
_diffrn_reflns_limit_h_max 9
_diffrn_reflns_limit_h_min -9
_diffrn_reflns_limit_k_max 17
_diffrn_reflns_limit_k_min 0
_diffrn_reflns_limit_l_max 17
_diffrn_reflns_limit_l_min -10
_diffrn_reflns_number 6539
_diffrn_reflns_theta_full 27.97
_diffrn_reflns_theta_max 27.96
_diffrn_reflns_theta_min 2.39
_diffrn_standards_decay_% 5
_diffrn_standards_interval_time 120
_diffrn_standards_number 2
_exptl_absorpt_coefficient_mu 1.624
_exptl_absorpt_correction_type none
_exptl_crystal_colour colourless
_exptl_crystal_density_diffrn 1.383
_exptl_crystal_density_method 'not measured'
_exptl_crystal_description block
_exptl_crystal_F_000 928
_exptl_crystal_size_max 0.20
_exptl_crystal_size_mid 0.13
_exptl_crystal_size_min 0.10
_refine_diff_density_max 0.499
_refine_diff_density_min -0.613
_refine_ls_extinction_method none
_refine_ls_goodness_of_fit_ref 1.051
_refine_ls_hydrogen_treatment noref
_refine_ls_matrix_type full
_refine_ls_number_parameters 214
_refine_ls_number_reflns 3947
_refine_ls_number_restraints 0
_refine_ls_restrained_S_all 1.051
_refine_ls_R_factor_all 0.1189
_refine_ls_R_factor_gt 0.0793
_refine_ls_shift/su_max 0.012
_refine_ls_shift/su_mean 0.001
_refine_ls_structure_factor_coef Fsqd
_refine_ls_weighting_details 'calc w=1/[\s^2^(Fo^2^)+(0.1531P)^2^] where P=(Fo^2^+2Fc^2^)/3'
_refine_ls_weighting_scheme calc
_refine_ls_wR_factor_gt 0.2058
_refine_ls_wR_factor_ref 0.2287
_reflns_number_gt 2621
_reflns_number_total 3947
_reflns_threshold_expression I>2\s(I)
_cod_data_source_file hb2930.cif
_cod_data_source_block I
_cod_original_cell_volume 2169.5(7)
_cod_original_sg_symbol_H-M 'P 21/n'
_cod_database_code 2221370
_cod_database_fobs_code 2221370

loop_
_symmetry_equiv_pos_as_xyz
'x, y, z'
'-x+1/2, y+1/2, -z+1/2'
'-x, -y, -z'
'x-1/2, -y-1/2, z-1/2'

loop_
_atom_site_type_symbol
_atom_site_label
_atom_site_fract_x
_atom_site_fract_y
_atom_site_fract_z
_atom_site_U_iso_or_equiv
_atom_site_adp_type
_atom_site_calc_flag
_atom_site_refinement_flags
_atom_site_occupancy
_atom_site_disorder_assembly
_atom_site_disorder_group
Cl Cl1 0.0360(2) 0.16857(16) 0.12060(10) 0.0688(6) Uani d . 1 . .
Cl Cl2 0.52806(19) 0.20922(13) 0.10654(9) 0.0537(5) Uani d . 1 . .
Cl Cl3 0.1904(2) 0.22519(13) -0.02438(9) 0.0583(6) Uani d . 1 . .
Cl Cl4 0.3103(3) -0.02537(13) 0.04807(11) 0.0808(7) Uani d . 1 . .
N N1 0.2378(7) 0.7499(4) -0.0004(3) 0.0562(16) Uani d . 1 . .
H H1A 0.2629 0.8096 0.0183 0.084 Uiso calc R 1 . .
H H1B 0.1189 0.7451 -0.0105 0.084 Uiso calc R 1 . .
H H1C 0.2950 0.7474 -0.0328 0.084 Uiso calc R 1 . .
C C1 0.2981(7) 0.6631(4) 0.0386(3) 0.0414(17) Uani d . 1 . .
C C3 0.3769(8) 0.6844(4) 0.0940(3) 0.0490(19) Uani d . 1 . .
H H3 0.3922 0.7531 0.1061 0.059 Uiso calc R 1 . .
C C4 0.4345(8) 0.6053(5) 0.1327(3) 0.0527(18) Uani d . 1 . .
C C2 0.2704(7) 0.5621(4) 0.0171(3) 0.0407(16) Uani d . 1 . .
C C5 0.3295(8) 0.4834(4) 0.0569(3) 0.0513(19) Uani d . 1 . .
H H5 0.3153 0.4146 0.0451 0.062 Uiso calc R 1 . .
C C9 0.1839(10) 0.5398(6) -0.0438(3) 0.062(2) Uani d . 1 . .
H H9A 0.0653 0.5703 -0.0490 0.093 Uiso calc R 1 . .
H H9B 0.1742 0.4661 -0.0495 0.093 Uiso calc R 1 . .
H H9C 0.2567 0.5686 -0.0721 0.093 Uiso calc R 1 . .
C C8 0.4080(9) 0.5049(5) 0.1130(4) 0.0530(19) Uani d . 1 . .
H H8 0.4441 0.4502 0.1382 0.064 Uiso calc R 1 . .
C C7 0.5214(14) 0.6282(7) 0.1943(4) 0.086(3) Uani d . 1 . .
H H7A 0.6431 0.6522 0.1925 0.129 Uiso calc R 1 . .
H H7B 0.5235 0.5661 0.2177 0.129 Uiso calc R 1 . .
H H7C 0.4529 0.6808 0.2119 0.129 Uiso calc R 1 . .
N N2 -0.2368(8) 0.9737(4) 0.1100(3) 0.0565(17) Uani d . 1 . .
H H2A -0.1525 1.0231 0.1114 0.085 Uiso calc R 1 . .
H H2B -0.3429 0.9999 0.0952 0.085 Uiso calc R 1 . .
H H2C -0.2061 0.9220 0.0872 0.085 Uiso calc R 1 . .
C C10 -0.2512(9) 0.9346(4) 0.1696(3) 0.0456(17) Uani d . 1 . .
C C13 -0.1163(9) 0.8706(5) 0.1964(3) 0.0483(19) Uani d . 1 . .
C C11 -0.3993(9) 0.9637(6) 0.1974(4) 0.062(2) Uani d . 1 . .
H H11 -0.4863 1.0074 0.1782 0.075 Uiso calc R 1 . .
C C14 0.0465(11) 0.8399(7) 0.1675(4) 0.082(3) Uani d . 1 . .
H H14A 0.0186 0.7799 0.1433 0.123 Uiso calc R 1 . .
H H14B 0.1443 0.8240 0.1971 0.123 Uiso calc R 1 . .
H H14C 0.0813 0.8961 0.1434 0.123 Uiso calc R 1 . .
C C12 -0.4195(10) 0.9281(7) 0.2541(4) 0.065(2) Uani d . 1 . .
C C16 -0.2860(11) 0.8619(6) 0.2797(4) 0.062(2) Uani d . 1 . .
H H16 -0.2972 0.8346 0.3169 0.075 Uiso calc R 1 . .
C C15 -0.1412(11) 0.8360(6) 0.2523(4) 0.062(2) Uani d . 1 . .
H H15 -0.0538 0.7929 0.2718 0.075 Uiso calc R 1 . .
C C17 -0.5803(14) 0.9593(10) 0.2849(5) 0.120(4) Uani d . 1 . .
H H17A -0.6893 0.9349 0.2627 0.180 Uiso calc R 1 . .
H H17B -0.5844 1.0335 0.2879 0.180 Uiso calc R 1 . .
H H17C -0.5701 0.9293 0.3236 0.180 Uiso calc R 1 . .
Zn Zn1 0.26302(8) 0.14604(5) 0.06412(4) 0.0418(3) Uani d . 1 . .

loop_
_atom_site_aniso_label
_atom_site_aniso_U_11
_atom_site_aniso_U_22
_atom_site_aniso_U_33
_atom_site_aniso_U_12
_atom_site_aniso_U_13
_atom_site_aniso_U_23
Cl1 0.0506(9) 0.0874(13) 0.0709(18) 0.0007(8) 0.0174(9) -0.0083(11)
Cl2 0.0423(7) 0.0579(9) 0.0584(15) -0.0086(6) -0.0064(7) -0.0055(8)
Cl3 0.0709(10) 0.0511(9) 0.0506(16) -0.0023(7) -0.0040(9) 0.0047(8)
Cl4 0.1136(16) 0.0354(8) 0.0909(19) -0.0001(9) -0.0004(13) -0.0092(9)
N1 0.067(3) 0.039(3) 0.063(5) 0.003(2) 0.004(3) 0.008(3)
C1 0.036(3) 0.033(3) 0.056(6) 0.003(2) 0.012(3) 0.003(3)
C3 0.047(3) 0.036(3) 0.063(6) 0.000(2) 0.001(3) -0.004(3)
C4 0.048(3) 0.052(3) 0.057(6) -0.001(3) -0.001(3) 0.004(3)
C2 0.037(3) 0.041(3) 0.046(5) -0.004(2) 0.012(3) -0.001(3)
C5 0.047(3) 0.033(3) 0.076(6) -0.001(2) 0.011(3) 0.005(3)
C9 0.066(4) 0.056(4) 0.064(7) -0.008(3) 0.006(4) -0.012(4)
C8 0.053(3) 0.042(3) 0.063(6) 0.005(3) 0.000(4) 0.008(3)
C7 0.101(7) 0.075(5) 0.077(8) -0.001(5) -0.014(6) 0.001(5)
N2 0.075(4) 0.054(3) 0.041(5) 0.004(3) 0.005(3) 0.008(3)
C10 0.060(4) 0.047(3) 0.029(5) -0.006(3) 0.000(3) 0.001(3)
C13 0.057(4) 0.053(3) 0.033(6) -0.003(3) -0.004(3) 0.001(3)
C11 0.058(4) 0.069(4) 0.058(7) 0.013(3) -0.003(4) 0.000(4)
C14 0.068(5) 0.109(7) 0.067(8) 0.026(5) 0.002(5) -0.002(5)
C12 0.067(4) 0.087(5) 0.042(7) -0.006(4) 0.012(4) -0.002(4)
C16 0.075(5) 0.076(5) 0.034(6) -0.009(4) -0.001(4) 0.009(4)
C15 0.068(5) 0.065(4) 0.051(7) 0.006(3) -0.008(4) 0.007(4)
C17 0.085(6) 0.195(13) 0.082(9) 0.028(7) 0.020(6) -0.011(8)
Zn1 0.0383(4) 0.0382(4) 0.0481(8) -0.0011(3) 0.0007(3) -0.0031(3)

loop_
_atom_type_symbol
_atom_type_description
_atom_type_scat_dispersion_real
_atom_type_scat_dispersion_imag
_atom_type_scat_source
C C 0.0030 0.0020 'International Tables Vol C Tables 4.2.6.8 and 6.1.1.4'
H H 0.0000 0.0000 'International Tables Vol C Tables 4.2.6.8 and 6.1.1.4'
Cl Cl 0.1480 0.1590 'International Tables Vol C Tables 4.2.6.8 and 6.1.1.4'
N N 0.0060 0.0030 'International Tables Vol C Tables 4.2.6.8 and 6.1.1.4'
Zn Zn 0.2840 1.4300 'International Tables Vol C Tables 4.2.6.8 and 6.1.1.4'

loop_
_geom_angle_atom_site_label_1
_geom_angle_atom_site_label_2
_geom_angle_atom_site_label_3
_geom_angle_site_symmetry_1
_geom_angle_site_symmetry_3
_geom_angle
_geom_angle_publ_flag
C1 N1 H1A . . 109.5 ?
C1 N1 H1B . . 109.5 ?
H1A N1 H1B . . 109.5 ?
C1 N1 H1C . . 109.5 ?
H1A N1 H1C . . 109.5 ?
H1B N1 H1C . . 109.5 ?
C3 C1 C2 . . 123.0(6) ?
C3 C1 N1 . . 118.8(5) ?
C2 C1 N1 . . 118.2(6) ?
C1 C3 C4 . . 121.0(6) ?
C1 C3 H3 . . 119.5 ?
C4 C3 H3 . . 119.5 ?
C8 C4 C3 . . 117.4(7) ?
C8 C4 C7 . . 121.2(7) ?
C3 C4 C7 . . 121.3(7) ?
C1 C2 C5 . . 115.0(6) ?
C1 C2 C9 . . 122.5(6) ?
C5 C2 C9 . . 122.5(6) ?
C8 C5 C2 . . 122.0(6) ?
C8 C5 H5 . . 119.0 ?
C2 C5 H5 . . 119.0 ?
C2 C9 H9A . . 109.5 ?
C2 C9 H9B . . 109.5 ?
H9A C9 H9B . . 109.5 ?
C2 C9 H9C . . 109.5 ?
H9A C9 H9C . . 109.5 ?
H9B C9 H9C . . 109.5 ?
C5 C8 C4 . . 121.6(6) ?
C5 C8 H8 . . 119.2 ?
C4 C8 H8 . . 119.2 ?
C4 C7 H7A . . 109.5 ?
C4 C7 H7B . . 109.5 ?
H7A C7 H7B . . 109.5 ?
C4 C7 H7C . . 109.5 ?
H7A C7 H7C . . 109.5 ?
H7B C7 H7C . . 109.5 ?
C10 N2 H2A . . 109.5 ?
C10 N2 H2B . . 109.5 ?
H2A N2 H2B . . 109.5 ?
C10 N2 H2C . . 109.5 ?
H2A N2 H2C . . 109.5 ?
H2B N2 H2C . . 109.5 ?
C11 C10 C13 . . 122.2(7) ?
C11 C10 N2 . . 118.4(6) ?
C13 C10 N2 . . 119.5(6) ?
C15 C13 C10 . . 115.9(7) ?
C15 C13 C14 . . 121.2(7) ?
C10 C13 C14 . . 122.9(7) ?
C10 C11 C12 . . 120.5(7) ?
C10 C11 H11 . . 119.8 ?
C12 C11 H11 . . 119.8 ?
C13 C14 H14A . . 109.5 ?
C13 C14 H14B . . 109.5 ?
H14A C14 H14B . . 109.5 ?
C13 C14 H14C . . 109.5 ?
H14A C14 H14C . . 109.5 ?
H14B C14 H14C . . 109.5 ?
C16 C12 C11 . . 116.7(7) ?
C16 C12 C17 . . 122.3(9) ?
C11 C12 C17 . . 121.0(8) ?
C15 C16 C12 . . 121.8(8) ?
C15 C16 H16 . . 119.1 ?
C12 C16 H16 . . 119.1 ?
C16 C15 C13 . . 122.9(7) ?
C16 C15 H15 . . 118.5 ?
C13 C15 H15 . . 118.5 ?
C12 C17 H17A . . 109.5 ?
C12 C17 H17B . . 109.5 ?
H17A C17 H17B . . 109.5 ?
C12 C17 H17C . . 109.5 ?
H17A C17 H17C . . 109.5 ?
H17B C17 H17C . . 109.5 ?
Cl1 Zn1 Cl2 . . 112.46(8) ?
Cl1 Zn1 Cl4 . . 110.87(9) ?
Cl2 Zn1 Cl4 . . 106.13(8) ?
Cl1 Zn1 Cl3 . . 109.26(8) ?
Cl2 Zn1 Cl3 . . 109.42(7) ?
Cl4 Zn1 Cl3 . . 108.59(9) ?

loop_
_geom_bond_atom_site_label_1
_geom_bond_atom_site_label_2
_geom_bond_site_symmetry_2
_geom_bond_distance
_geom_bond_publ_flag
Zn1 Cl1 . 2.248(2) y
Zn1 Cl2 . 2.2502(16) y
Zn1 Cl3 . 2.274(2) y
Zn1 Cl4 . 2.2721(18) y
N1 C1 . 1.468(8) ?
N1 H1A . 0.8900 ?
N1 H1B . 0.8900 ?
N1 H1C . 0.8900 ?
C1 C3 . 1.364(10) ?
C1 C2 . 1.399(8) ?
C3 C4 . 1.386(9) ?
C3 H3 . 0.9300 ?
C4 C8 . 1.377(9) ?
C4 C7 . 1.512(11) ?
C2 C5 . 1.400(9) ?
C2 C9 . 1.495(10) ?
C5 C8 . 1.376(10) ?
C5 H5 . 0.9300 ?
C9 H9A . 0.9600 ?
C9 H9B . 0.9600 ?
C9 H9C . 0.9600 ?
C8 H8 . 0.9300 ?
C7 H7A . 0.9600 ?
C7 H7B . 0.9600 ?
C7 H7C . 0.9600 ?
N2 C10 . 1.463(9) ?
N2 H2A . 0.8900 ?
N2 H2B . 0.8900 ?
N2 H2C . 0.8900 ?
C10 C11 . 1.379(10) ?
C10 C13 . 1.388(9) ?
C13 C15 . 1.382(11) ?
C13 C14 . 1.491(11) ?
C11 C12 . 1.396(11) ?
C11 H11 . 0.9300 ?
C14 H14A . 0.9600 ?
C14 H14B . 0.9600 ?
C14 H14C . 0.9600 ?
C12 C16 . 1.388(11) ?
C12 C17 . 1.503(13) ?
C16 C15 . 1.343(12) ?
C16 H16 . 0.9300 ?
C15 H15 . 0.9300 ?
C17 H17A . 0.9600 ?
C17 H17B . 0.9600 ?
C17 H17C . 0.9600 ?

loop_
_geom_hbond_atom_site_label_D
_geom_hbond_atom_site_label_H
_geom_hbond_atom_site_label_A
_geom_hbond_site_symmetry_A
_geom_hbond_distance_DH
_geom_hbond_distance_HA
_geom_hbond_distance_DA
_geom_hbond_angle_DHA
_geom_hbond_publ_flag
N1 H1A Cl4 1_565 0.89 2.25 3.125(6) 169 yes
N1 H1B Cl3 3_565 0.89 2.54 3.304(6) 145 yes
N1 H1C Cl2 3_665 0.89 2.31 3.172(7) 162 yes
N2 H2A Cl1 1_565 0.89 2.34 3.219(6) 171 yes
N2 H2B Cl4 1_465 0.89 2.70 3.505(7) 151 yes
N2 H2C Cl3 3_565 0.89 2.39 3.262(6) 168 yes

loop_
_geom_torsion_atom_site_label_1
_geom_torsion_atom_site_label_2
_geom_torsion_atom_site_label_3
_geom_torsion_atom_site_label_4
_geom_torsion_site_symmetry_1
_geom_torsion_site_symmetry_2
_geom_torsion_site_symmetry_3
_geom_torsion_site_symmetry_4
_geom_torsion
_geom_torsion_publ_flag
C2 C1 C3 C4 . . . . -0.1(9) ?
N1 C1 C3 C4 . . . . 179.4(6) ?
C1 C3 C4 C8 . . . . -0.4(10) ?
C1 C3 C4 C7 . . . . -179.8(7) ?
C3 C1 C2 C5 . . . . 0.1(8) ?
N1 C1 C2 C5 . . . . -179.3(5) ?
C3 C1 C2 C9 . . . . -180.0(6) ?
N1 C1 C2 C9 . . . . 0.6(9) ?
C1 C2 C5 C8 . . . . 0.3(9) ?
C9 C2 C5 C8 . . . . -179.6(6) ?
C2 C5 C8 C4 . . . . -0.8(10) ?
C3 C4 C8 C5 . . . . 0.8(10) ?
C7 C4 C8 C5 . . . . -179.8(7) ?
C11 C10 C13 C15 . . . . 1.3(10) ?
N2 C10 C13 C15 . . . . -179.2(6) ?
C11 C10 C13 C14 . . . . -178.8(7) ?
N2 C10 C13 C14 . . . . 0.7(10) ?
C13 C10 C11 C12 . . . . -0.7(11) ?
N2 C10 C11 C12 . . . . 179.7(6) ?
C10 C11 C12 C16 . . . . -1.0(11) ?
C10 C11 C12 C17 . . . . 180.0(9) ?
C11 C12 C16 C15 . . . . 2.2(12) ?
C17 C12 C16 C15 . . . . -178.7(9) ?
C12 C16 C15 C13 . . . . -1.8(12) ?
C10 C13 C15 C16 . . . . 0.0(11) ?
C14 C13 C15 C16 . . . . -179.9(8) ?
